data_4328967
loop_
_publ_author_name
'U. Aydemir'
'C. Candolfi'
'A. Ormeci'
'H. Borrmann'
'U. Burkhardt'
'Y. Oztan'
'N. Oeschler'
'M. Baitinger'
'F. Steglich'
'Yu. Grin'

_publ_contact_author_address
;
Max-Planck-Institut f\"ur Chemische Physik fester Stoffe
N\"othnitzer Str. 40
D-01187 Dresden
Germany
;
_publ_contact_author_email grin@cpfs.mpg.de
_publ_contact_author_fax 49(351)46464000
_publ_contact_author_name 'Yuri Grin'
_publ_contact_author_phone 49(351)46464249
_publ_section_title
;
 Synthesis, Crystal Structure, and Physical Properties of the Type-I
 Clathrate Ba8-\dNix( )ySi46-x-y
;
_journal_name_full 'Inorganic Chemistry'
_journal_page_first 4730
_journal_page_last 4741
_journal_paper_doi 10.1021/ic2027626
_journal_volume 51
_journal_year 2012
_chemical_compound_source 'Prepared by annealing at 1000 # degree C'
_chemical_formula_analytical 'Ba8.00(4) Ni3.72(9) Si41.83(5)'
_chemical_formula_sum 'Ba8 Ni3.7 Si41.4'
_chemical_formula_weight 2478.51
_chemical_melting_point 1373
_space_group_IT_number 223
_symmetry_cell_setting cubic
_symmetry_Int_Tables_number 223
_symmetry_space_group_name_Hall '-P 4n 2 3'
_symmetry_space_group_name_H-M 'P m -3 n'
_cell_angle_alpha 90
_cell_angle_beta 90
_cell_angle_gamma 90
_cell_formula_units_Z 1
_cell_length_a 10.2906(1)
_cell_length_b 10.2906(1)
_cell_length_c 10.2906(1)
_cell_measurement_radiation CuK\a1
_cell_measurement_reflns_used 66
_cell_measurement_temperature 295(2)
_cell_measurement_theta_max 50
_cell_measurement_theta_min 1.5
_cell_measurement_wavelength 1.540598
_cell_volume 1089.738(18)
_computing_cell_refinement WinCSD
_computing_data_collection 'CrystalClear (Rigaku Inc. 2005)'
_computing_data_reduction 'CrystalClear (Rigaku Inc. 2005)'
_computing_publication_material
;
Akselrud, L.G., Zavalii, P.Y., Grin, Yu.N.,                                    
Pecharsky, V.K., Baumgartner, B., W\"olfel, E.
(1993) Materials Science Forum, v.133-136, 335-340  
;
_computing_structure_refinement WinCSD
_computing_structure_solution WinCSD
_diffrn_ambient_temperature 295(2)
_diffrn_detector_area_resol_mean 10.000
_diffrn_measured_fraction_theta_full 0.998
_diffrn_measured_fraction_theta_max 0.998
_diffrn_measurement_device_type 'RIGAKU Spider'
_diffrn_measurement_method omega-scans
_diffrn_radiation_monochromator 'multilayer optics'
_diffrn_radiation_probe x-ray
_diffrn_radiation_type AgK\a
_diffrn_radiation_wavelength 0.56087
_diffrn_reflns_av_R_equivalents 0.0302
_diffrn_reflns_av_sigmaI/netI 0.0123
_diffrn_reflns_limit_h_max 17
_diffrn_reflns_limit_h_min -18
_diffrn_reflns_limit_k_max 15
_diffrn_reflns_limit_k_min -18
_diffrn_reflns_limit_l_max 18
_diffrn_reflns_limit_l_min -16
_diffrn_reflns_number 13319
_diffrn_reflns_theta_full 30.65
_diffrn_reflns_theta_max 30.65
_diffrn_reflns_theta_min 3.12
_diffrn_source 'micro-focus rotating anode'
_exptl_absorpt_coefficient_mu 5.14
_exptl_absorpt_correction_T_max 1.0000
_exptl_absorpt_correction_T_min 0.836
_exptl_absorpt_correction_type multi-scan
_exptl_crystal_colour metallic-grey
_exptl_crystal_density_diffrn 3.7792
_exptl_crystal_description plate
_exptl_crystal_F_000 1131
_exptl_crystal_size_max 0.050
_exptl_crystal_size_mid 0.030
_exptl_crystal_size_min 0.020
_refine_ls_extinction_coef 0.0000
_refine_ls_extinction_method
;
gaussian isotropic
P.J. Becker, P. Coppens, Acta Crystallogr. A 30 (1974) 129-153
;
_refine_ls_goodness_of_fit_ref 1.45
_refine_ls_matrix_type full
_refine_ls_number_parameters 36
_refine_ls_number_reflns 561
_refine_ls_R_factor_all 0.0289
_refine_ls_R_factor_gt 0.0214
_refine_ls_structure_factor_coef F
_refine_ls_weighting_scheme unit
_refine_ls_wR_factor_all 0.0589
_refine_ls_wR_factor_ref 0.0353
_reflns_number_total 8308
_reflns_threshold_expression 'F~o~ > 4\s(F~o~)'
_cod_data_source_file ic2027626_si_002.cif
_cod_data_source_block global
_cod_original_cell_volume 1089.74(3)
_cod_original_formula_sum 'Ba8.0 Ni3.7 Si41.4'
_cod_database_code 4328967

loop_
_symmetry_equiv_pos_as_xyz
' x, y, z'
' z, x, y'
' y, z, x'
' x, y, -z'
' z, x, -y'
' y, z, -x'
'-x, y, z'
'-z, x, y'
'-y, z, x'
'-x, y, -z'
'-z, x, -y'
'-y, z, -x'
' 1/2+y, 1/2+x, 1/2+z'
' 1/2+x, 1/2+z, 1/2+y'
' 1/2+z, 1/2+y, 1/2+x'
' 1/2+y, 1/2+x, 1/2-z'
' 1/2+x, 1/2+z, 1/2-y'
' 1/2+z, 1/2+y, 1/2-x'
' 1/2+y, 1/2-x, 1/2+z'
' 1/2+x, 1/2-z, 1/2+y'
' 1/2+z, 1/2-y, 1/2+x'
' 1/2+y, 1/2-x, 1/2-z'
' 1/2+x, 1/2-z, 1/2-y'
' 1/2+z, 1/2-y, 1/2-x'
'-x, -y, -z'
'-z, -x, -y'
'-y, -z, -x'
'-x, -y, z'
'-z, -x, y'
'-y, -z, x'
' x, -y, -z'
' z, -x, -y'
' y, -z, -x'
' x, -y, z'
' z, -x, y'
' y, -z, x'
' 1/2-y, 1/2-x, 1/2-z'
' 1/2-x, 1/2-z, 1/2-y'
' 1/2-z, 1/2-y, 1/2-x'
' 1/2-y, 1/2-x, 1/2+z'
' 1/2-x, 1/2-z, 1/2+y'
' 1/2-z, 1/2-y, 1/2+x'
' 1/2-y, 1/2+x, 1/2-z'
' 1/2-x, 1/2+z, 1/2-y'
' 1/2-z, 1/2+y, 1/2-x'
' 1/2-y, 1/2+x, 1/2+z'
' 1/2-x, 1/2+z, 1/2+y'
' 1/2-z, 1/2+y, 1/2+x'

loop_
_atom_site_aniso_label
_atom_site_aniso_U_11
_atom_site_aniso_U_22
_atom_site_aniso_U_33
_atom_site_aniso_U_12
_atom_site_aniso_U_13
_atom_site_aniso_U_23
Ba1 0.01052(8) 0.01052(8) 0.01052(8) 0.0 0.0 0.0
Ba2 0.0085(2) 0.019(2) 0.037(2) -0.0008(7) 0.0 0.0
Ni1 0.0090(3) 0.0082(2) 0.0082(2) 0.0 0.0 0.0
Si2 0.0098(1) 0.0098(1) 0.0098(1) -0.0006(1) -0.0006(1) -0.0006(1)
Si31 0.0048(9) 0.0095(11) 0.0086(10) 0.0 0.0 -0.0006(8)
Si32 0.0119(4) 0.0089(4) 0.0089(4) 0.0 0.0 0.0016(3)
Si33 0.0040(14) 0.008(2) 0.012(2) 0.0 0.0 -0.0027(14)

loop_
_atom_site_label
_atom_site_fract_x
_atom_site_fract_y
_atom_site_fract_z
_atom_site_thermal_displace_type
_atom_site_U_iso_or_equiv
_atom_site_symmetry_multiplicity
_atom_site_type_symbol
_atom_site_occupancy
Ba1 0 0 0 Uani 0.01052(5) 2 Ba 1.0
Ba2 0.24311(9) 0.51155(9) 0 Uani 0.0214(8) 24 Ba 0.25
Ni1 0.25 0 0.5 Uani 0.0085(2) 6 Ni 0.617
Si1 0.25 0 0.5 Uani 0.0085(2) 6 Si 0.231(8)
Si2 0.18434(5) 0.18434 0.18434 Uani 0.00981(7) 16 Si 1.0
Si31 0 0.3072(3) 0.1094(3) Uani 0.0076(6) 24 Si 0.232(3)
Si32 0 0.3122(1) 0.1231(1) Uani 0.0099(3) 24 Si 0.617
Si33 0 0.3216(5) 0.1343(5) Uani 0.0080(9) 24 Si 0.152(4)

loop_
_atom_type_symbol
_atom_type_description
_atom_type_number_in_cell
_atom_type_scat_dispersion_real
_atom_type_scat_dispersion_imag
_atom_type_scat_source
Ba Ba 8.00 -.646 1.510 International_Tables_Vol_IV_Table_2.3.1
Ni Ni 2.60 .318 .728 International_Tables_Vol_IV_Table_2.3.1
Si Si 43.30 .053 .044 International_Tables_Vol_IV_Table_2.3.1

loop_
_geom_angle_atom_site_label_1
_geom_angle_atom_site_label_2
_geom_angle_atom_site_label_3
_geom_angle
_geom_angle_site_symmetry_1
_geom_angle_site_symmetry_3
_geom_angle_publ_flag
Si33 Ni1 Si33 114.08(14) 2_555 5_556 yes
Si33 Ni1 Si33 107.22(14) 2_555 39_555 yes
Si33 Ni1 Si33 107.22(14) 2_555 45_545 yes
Si33 Ni1 Si32 112.99(11) 2_555 5_556 yes
Si33 Ni1 Si32 107.74(11) 2_555 39_555 yes
Si33 Ni1 Si32 107.74(11) 2_555 45_545 yes
Si33 Ni1 Si31 110.95(12) 2_555 5_556 yes
Si33 Ni1 Si31 108.69(12) 2_555 39_555 yes
Si33 Ni1 Si31 108.69(12) 2_555 45_545 yes
Si33 Ni1 Si33 107.22(14) 5_556 39_555 yes
Si33 Ni1 Si33 107.22(14) 5_556 45_545 yes
Si33 Ni1 Si32 112.99(11) 5_556 2_555 yes
Si33 Ni1 Si32 107.74(11) 5_556 39_555 yes
Si33 Ni1 Si32 107.74(11) 5_556 45_545 yes
Si33 Ni1 Si31 110.95(12) 5_556 2_555 yes
Si33 Ni1 Si31 108.69(12) 5_556 39_555 yes
Si33 Ni1 Si31 108.69(12) 5_556 45_545 yes
Si33 Ni1 Si33 114.08(14) 39_555 45_545 yes
Si33 Ni1 Si32 107.74(11) 39_555 2_555 yes
Si33 Ni1 Si32 107.74(11) 39_555 5_556 yes
Si33 Ni1 Si32 112.99(11) 39_555 45_545 yes
Si33 Ni1 Si31 108.69(12) 39_555 2_555 yes
Si33 Ni1 Si31 108.69(12) 39_555 5_556 yes
Si33 Ni1 Si31 110.95(12) 39_555 45_545 yes
Si33 Ni1 Si32 107.74(11) 45_545 2_555 yes
Si33 Ni1 Si32 107.74(11) 45_545 5_556 yes
Si33 Ni1 Si32 112.99(11) 45_545 39_555 yes
Si33 Ni1 Si31 108.69(12) 45_545 2_555 yes
Si33 Ni1 Si31 108.69(12) 45_545 5_556 yes
Si33 Ni1 Si31 110.95(12) 45_545 39_555 yes
Si32 Ni1 Si32 111.89(4) 2_555 5_556 yes
Si32 Ni1 Si32 108.28(4) 2_555 39_555 yes
Si32 Ni1 Si32 108.28(4) 2_555 45_545 yes
Si32 Ni1 Si31 109.85(6) 2_555 5_556 yes
Si32 Ni1 Si31 109.26(6) 2_555 39_555 yes
Si32 Ni1 Si31 109.26(6) 2_555 45_545 yes
Si32 Ni1 Si32 108.28(4) 5_556 39_555 yes
Si32 Ni1 Si32 108.28(4) 5_556 45_545 yes
Si32 Ni1 Si31 109.85(6) 5_556 2_555 yes
Si32 Ni1 Si31 109.26(6) 5_556 39_555 yes
Si32 Ni1 Si31 109.26(6) 5_556 45_545 yes
Si32 Ni1 Si32 111.89(4) 39_555 45_545 yes
Si32 Ni1 Si31 109.26(6) 39_555 2_555 yes
Si32 Ni1 Si31 109.26(6) 39_555 5_556 yes
Si32 Ni1 Si31 109.85(6) 39_555 45_545 yes
Si32 Ni1 Si31 109.26(6) 45_545 2_555 yes
Si32 Ni1 Si31 109.26(6) 45_545 5_556 yes
Si32 Ni1 Si31 109.85(6) 45_545 39_555 yes
Si31 Ni1 Si31 107.82(8) 2_555 5_556 yes
Si31 Ni1 Si31 110.30(8) 2_555 39_555 yes
Si31 Ni1 Si31 110.30(8) 2_555 45_545 yes
Si31 Ni1 Si31 110.30(8) 5_556 39_555 yes
Si31 Ni1 Si31 110.30(8) 5_556 45_545 yes
Si31 Ni1 Si31 107.82(8) 39_555 45_545 yes
Si2 Si2 Si32 106.98(4) 37_555 . yes
Si2 Si2 Si32 106.98(4) 37_555 2_555 yes
Si2 Si2 Si32 106.98(4) 37_555 3_555 yes
Si2 Si2 Si31 109.68(7) 37_555 . yes
Si2 Si2 Si31 109.68(7) 37_555 2_555 yes
Si2 Si2 Si31 109.68(7) 37_555 3_555 yes
Si2 Si2 Si33 103.79(10) 37_555 . yes
Si2 Si2 Si33 103.79(10) 37_555 2_555 yes
Si2 Si2 Si33 103.79(10) 37_555 3_555 yes
Si32 Si2 Si32 111.85(4) . 2_555 yes
Si32 Si2 Si32 111.85(4) . 3_555 yes
Si32 Si2 Si31 108.55(7) . 2_555 yes
Si32 Si2 Si31 112.65(7) . 3_555 yes
Si32 Si2 Si33 114.60(10) . 2_555 yes
Si32 Si2 Si33 111.91(10) . 3_555 yes
Si32 Si2 Si32 111.85(4) 2_555 3_555 yes
Si32 Si2 Si31 112.65(7) 2_555 . yes
Si32 Si2 Si31 108.55(7) 2_555 3_555 yes
Si32 Si2 Si33 111.91(10) 2_555 . yes
Si32 Si2 Si33 114.60(10) 2_555 3_555 yes
Si32 Si2 Si31 108.55(7) 3_555 . yes
Si32 Si2 Si31 112.65(7) 3_555 2_555 yes
Si32 Si2 Si33 114.60(10) 3_555 . yes
Si32 Si2 Si33 111.91(10) 3_555 2_555 yes
Si31 Si2 Si31 109.27(9) . 2_555 yes
Si31 Si2 Si31 109.27(9) . 3_555 yes
Si31 Si2 Si33 115.53(11) . 2_555 yes
Si31 Si2 Si33 108.71(11) . 3_555 yes
Si31 Si2 Si31 109.27(9) 2_555 3_555 yes
Si31 Si2 Si33 108.71(11) 2_555 . yes
Si31 Si2 Si33 115.53(11) 2_555 3_555 yes
Si31 Si2 Si33 115.53(11) 3_555 . yes
Si31 Si2 Si33 108.71(11) 3_555 2_555 yes
Si33 Si2 Si33 114.51(13) . 2_555 yes
Si33 Si2 Si33 114.51(13) . 3_555 yes
Si33 Si2 Si33 114.51(13) 2_555 3_555 yes
Si31 Si31 Si2 108.68(12) 4_555 . yes
Si31 Si31 Si2 108.68(12) 4_555 7_555 yes
Si31 Si31 Ni1 126.09(12) 4_555 3_555 yes
Si32 Si31 Si2 109.37(10) 4_555 . yes
Si32 Si31 Si2 109.37(10) 4_555 7_555 yes
Si32 Si31 Ni1 124.84(11) 4_555 3_555 yes
Si2 Si31 Si2 104.05(9) . 7_555 yes
Si2 Si31 Ni1 103.64(9) . 3_555 yes
Si2 Si31 Si33 110.53(13) . 4_555 yes
Si2 Si31 Ni1 103.64(9) 7_555 3_555 yes
Si2 Si31 Si33 110.53(13) 7_555 4_555 yes
Ni1 Si31 Si33 122.71(13) 3_555 4_555 yes
Ni1 Si32 Si2 107.96(4) 3_555 . yes
Ni1 Si32 Si2 107.96(4) 3_555 7_555 yes
Ni1 Si32 Si31 125.31(7) 3_555 4_555 yes
Ni1 Si32 Si32 124.06(5) 3_555 4_555 yes
Ni1 Si32 Si33 121.98(9) 3_555 4_555 yes
Si2 Si32 Si2 104.85(4) . 7_555 yes
Si2 Si32 Si31 104.54(7) . 4_555 yes
Si2 Si32 Si32 105.26(5) . 4_555 yes
Si2 Si32 Si33 106.44(9) . 4_555 yes
Si2 Si32 Si33 120.64(7) . 16_455 yes
Si2 Si32 Si33 73.30(7) . 37_555 yes
Si2 Si32 Si31 104.54(7) 7_555 4_555 yes
Si2 Si32 Si32 105.26(5) 7_555 4_555 yes
Si2 Si32 Si33 106.44(9) 7_555 4_555 yes
Si2 Si32 Si33 73.30(7) 7_555 16_455 yes
Si2 Si32 Si33 120.64(7) 7_555 37_555 yes
Si31 Si32 Si33 134.03(9) 4_555 16_455 yes
Si31 Si32 Si33 134.03(9) 4_555 37_555 yes
Si32 Si32 Si33 133.13(8) 4_555 16_455 yes
Si32 Si32 Si33 133.13(8) 4_555 37_555 yes
Si33 Si32 Si33 131.61(11) 4_555 16_455 yes
Si33 Si32 Si33 131.61(11) 4_555 37_555 yes
Si33 Si32 Si33 60.37(9) 16_455 37_555 yes
Si2 Si33 Si2 103.21(14) . 7_555 yes
Si2 Si33 Si31 100.24(15) . 4_555 yes
Si2 Si33 Si32 101.03(14) . 4_555 yes
Si2 Si33 Si33 124.67(15) . 16_455 yes
Si2 Si33 Si33 75.64(12) . 37_555 yes
Si2 Si33 Si32 124.24(14) . 16_455 yes
Si2 Si33 Si32 74.54(10) . 37_555 yes
Si2 Si33 Si33 125.70(15) . 28_565 yes
Si2 Si33 Si31 100.24(15) 7_555 4_555 yes
Si2 Si33 Si32 101.03(14) 7_555 4_555 yes
Si2 Si33 Si33 75.64(12) 7_555 16_455 yes
Si2 Si33 Si33 124.67(15) 7_555 37_555 yes
Si2 Si33 Si32 74.54(10) 7_555 16_455 yes
Si2 Si33 Si32 124.24(14) 7_555 37_555 yes
Si2 Si33 Si33 125.70(15) 7_555 28_565 yes
Si31 Si33 Si32 135.40(15) 4_555 16_455 yes
Si31 Si33 Si32 135.40(15) 4_555 37_555 yes
Si31 Si33 Si33 93.38(14) 4_555 28_565 yes
Si32 Si33 Si33 133.97(15) 4_555 16_455 yes
Si32 Si33 Si33 133.97(15) 4_555 37_555 yes
Si32 Si33 Si32 134.54(14) 4_555 16_455 yes
Si32 Si33 Si32 134.54(14) 4_555 37_555 yes
Si32 Si33 Si33 92.07(12) 4_555 28_565 yes
Si33 Si33 Si32 133.13(15) 4_555 16_455 yes
Si33 Si33 Si32 133.13(15) 4_555 37_555 yes
Si33 Si33 Si33 90.00(14) 4_555 28_565 yes
Si33 Si33 Si33 62.82(11) 16_455 37_555 yes
Si33 Si33 Si32 63.37(9) 16_455 37_555 yes
Si33 Si33 Si33 58.59(11) 16_455 28_565 yes
Si33 Si33 Si32 63.37(9) 37_555 16_455 yes
Si33 Si33 Si33 58.59(11) 37_555 28_565 yes
Si32 Si33 Si32 63.88(7) 16_455 37_555 yes
Si32 Si33 Si33 59.82(9) 16_455 28_565 yes
Si32 Si33 Si33 59.82(9) 37_555 28_565 yes

loop_
_geom_bond_atom_site_label_1
_geom_bond_atom_site_label_2
_geom_bond_distance
_geom_bond_site_symmetry_2
_geom_bond_publ_flag
Ba1 Si2 3.2857(5) . yes
Ba1 Si2 3.2857(5) 4_555 yes
Ba1 Si2 3.2857(5) 7_555 yes
Ba1 Si2 3.2857(5) 10_555 yes
Ba1 Si2 3.2857(5) 25_555 yes
Ba1 Si2 3.2857(5) 28_555 yes
Ba1 Si2 3.2857(5) 31_555 yes
Ba1 Si2 3.2857(5) 34_555 yes
Ba1 Si31 3.356(3) . yes
Ba1 Si31 3.356(3) 2_555 yes
Ba1 Si31 3.356(3) 3_555 yes
Ba1 Si31 3.356(3) 4_555 yes
Ba1 Si31 3.356(3) 5_555 yes
Ba1 Si31 3.356(3) 8_555 yes
Ba1 Si31 3.356(3) 9_555 yes
Ba1 Si31 3.356(3) 11_555 yes
Ba1 Si31 3.356(3) 25_555 yes
Ba1 Si31 3.356(3) 27_555 yes
Ba1 Si31 3.356(3) 28_555 yes
Ba1 Si31 3.356(3) 33_555 yes
Ba1 Si32 3.454(1) . yes
Ba1 Si32 3.454(1) 2_555 yes
Ba1 Si32 3.454(1) 3_555 yes
Ba1 Si32 3.454(1) 4_555 yes
Ba1 Si32 3.454(1) 5_555 yes
Ba1 Si32 3.454(1) 8_555 yes
Ba1 Si32 3.454(1) 9_555 yes
Ba1 Si32 3.454(1) 11_555 yes
Ba1 Si32 3.454(1) 25_555 yes
Ba1 Si32 3.454(1) 27_555 yes
Ba1 Si32 3.454(1) 28_555 yes
Ba1 Si32 3.454(1) 33_555 yes
Ba1 Si33 3.587(5) . yes
Ba1 Si33 3.587(5) 2_555 yes
Ba1 Si33 3.587(5) 3_555 yes
Ba1 Si33 3.587(5) 4_555 yes
Ba1 Si33 3.587(5) 5_555 yes
Ba1 Si33 3.587(5) 8_555 yes
Ba1 Si33 3.587(5) 9_555 yes
Ba1 Si33 3.587(5) 11_555 yes
Ba1 Si33 3.587(5) 25_555 yes
Ba1 Si33 3.587(5) 27_555 yes
Ba1 Si33 3.587(5) 28_555 yes
Ba1 Si33 3.587(5) 33_555 yes
Ba2 Si31 3.318(2) 25_565 yes
Ba2 Si31 3.318(2) 28_565 yes
Ba2 Si33 3.334(3) 25_565 yes
Ba2 Si33 3.334(3) 28_565 yes
Ba2 Si32 3.339(1) 25_565 yes
Ba2 Si32 3.339(1) 28_565 yes
Ba2 Si31 3.455(2) 14_554 yes
Ba2 Si31 3.455(2) 17_555 yes
Ba2 Si31 3.457(2) . yes
Ba2 Si31 3.457(2) 4_555 yes
Ba2 Si33 3.457(3) 14_554 yes
Ba2 Si33 3.457(3) 17_555 yes
Ba2 Si33 3.463(3) . yes
Ba2 Si33 3.463(3) 4_555 yes
Ba2 Si32 3.470(1) 14_554 yes
Ba2 Si32 3.470(1) 17_555 yes
Ba2 Si32 3.474(1) . yes
Ba2 Si32 3.474(1) 4_555 yes
Ba2 Si31 3.532(2) 20_554 yes
Ba2 Si31 3.532(2) 23_555 yes
Ba2 Si33 3.551(3) 20_554 yes
Ba2 Si33 3.551(3) 23_555 yes
Ba2 Si32 3.555(1) 20_554 yes
Ba2 Si32 3.555(1) 23_555 yes
Ba2 Ni1 3.5905(7) 3_555 yes
Ba2 Ni1 3.5905(7) 6_555 yes
Ba2 Ni1 3.607(1) 13_554 yes
Ba2 Si2 3.709(1) 31_565 yes
Ba2 Si2 3.709(1) 34_565 yes
Ba2 Si33 3.732(5) 33_565 yes
Ba2 Ni1 3.773(1) 2_555 yes
Ba2 Si2 3.7776(7) 43_555 yes
Ba2 Si2 3.7776(7) 46_554 yes
Ba2 Si33 3.823(5) 37_555 yes
Ba2 Si33 3.823(5) 40_554 yes
Ba2 Si32 3.826(2) 33_565 yes
Ba2 Si2 3.8952(7) 37_555 yes
Ba2 Si2 3.8952(7) 40_554 yes
Ba2 Si2 3.912(1) . yes
Ba2 Si2 3.912(1) 4_555 yes
Ba2 Si32 3.922(1) 37_555 yes
Ba2 Si32 3.922(1) 40_554 yes
Ba2 Si31 3.955(3) 33_565 yes
Ba2 Si33 3.965(5) 3_555 yes
Ba2 Si31 4.054(3) 37_555 yes
Ba2 Si31 4.054(3) 40_554 yes
Ba2 Si32 4.060(2) 3_555 yes
Ba2 Si31 4.190(3) 3_555 yes
Ni1 Si33 2.188(5) 2_555 yes
Ni1 Si33 2.188(5) 5_556 yes
Ni1 Si33 2.188(5) 39_555 yes
Ni1 Si33 2.188(5) 45_545 yes
Ni1 Si32 2.332(1) 2_555 yes
Ni1 Si32 2.332(1) 5_556 yes
Ni1 Si32 2.332(1) 39_555 yes
Ni1 Si32 2.332(1) 45_545 yes
Si1 Si31 2.455(3) 2_555 yes
Si1 Si31 2.455(3) 5_556 yes
Si1 Si31 2.455(3) 39_555 yes
Si1 Si31 2.455(3) 45_545 yes
Si2 Si2 2.3405(7) 37_555 yes
Si2 Si32 2.3935(9) . yes
Si2 Si32 2.3935(9) 2_555 yes
Si2 Si32 2.3935(9) 3_555 yes
Si2 Si31 2.406(2) . yes
Si2 Si31 2.406(2) 2_555 yes
Si2 Si31 2.406(2) 3_555 yes
Si2 Si33 2.420(3) . yes
Si2 Si33 2.420(3) 2_555 yes
Si2 Si33 2.420(3) 3_555 yes
Si31 Si31 2.253(4) 4_555 yes
Si31 Si32 2.394(3) 4_555 yes
Si31 Si33 2.513(6) 4_555 yes
Si32 Si32 2.534(2) 4_555 yes
Si32 Si33 2.651(5) 4_555 yes
Si32 Si33 3.651(4) 16_455 yes
Si32 Si33 3.651(4) 37_555 yes
Si33 Si33 2.765(7) 4_555 yes
Si33 Si33 3.522(6) 16_455 yes
Si33 Si33 3.522(6) 37_555 yes
Si33 Si33 3.671(6) 28_565 yes
